data_2226754
loop_
_publ_author_name
'\"Oztopcu, \"Ozg\"ur'
'Kirchner, Karl'
'Mereiter, Kurt'

_publ_section_title
;
 Bis{2-[(diisopropylphosphanyl)amino]pyridine-\k^2^<i>N</i>^1^,<i>P</i>}copper(I)
 hexafluoridophosphate
;
_journal_coeditor_code ZS2038
_journal_issue 7
_journal_name_full 'Acta Crystallographica Section E'
_journal_page_first m729
_journal_page_last m730
_journal_paper_doi 10.1107/S1600536810020283
_journal_volume 66
_journal_year 2010
_chemical_formula_iupac '[Cu (C11 H19 N2 P)2] P F6'
_chemical_formula_moiety 'C22 H38 Cu N4 P2 +, F6 P1 -'
_chemical_formula_sum 'C22 H38 Cu F6 N4 P3'
_chemical_formula_weight 629.01
_chemical_name_systematic
;
Bis{2-[(diisopropylphosphanyl)amino]pyridine-\k^2^<i>N</i>^1^,<i>P</i>}copper(I)
hexafluoridophosphate
;
_space_group_IT_number 7
_symmetry_cell_setting monoclinic
_symmetry_space_group_name_Hall 'P -2yac'
_symmetry_space_group_name_H-M 'P 1 n 1'
_atom_sites_solution_hydrogens geom
_atom_sites_solution_primary direct
_atom_sites_solution_secondary difmap
_audit_creation_method SHELXL-97
_cell_angle_alpha 90.00
_cell_angle_beta 96.7230(10)
_cell_angle_gamma 90.00
_cell_formula_units_Z 2
_cell_length_a 11.0357(13)
_cell_length_b 9.2129(11)
_cell_length_c 14.4282(17)
_cell_measurement_reflns_used 9966
_cell_measurement_temperature 100(2)
_cell_measurement_theta_max 30.03
_cell_measurement_theta_min 2.47
_cell_volume 1456.8(3)
_computing_cell_refinement '<i>SAINT</i> (Bruker, 2008)'
_computing_data_collection '<i>APEX2</i> (Bruker, 2008)'
_computing_data_reduction '<i>SAINT</i>, <i>SADABS</i> and <i>XPREP</i> (Bruker, 2008)'
_computing_molecular_graphics '<i>Mercury</i> (Macrae <i>et al.</i>, 2006)'
_computing_publication_material '<i>publCIF</i> (Westrip, 2010)'
_computing_structure_refinement '<i>SHELXL97</i> (Sheldrick, 2008)'
_computing_structure_solution '<i>SHELXS97</i> (Sheldrick, 2008)'
_diffrn_ambient_temperature 100(2)
_diffrn_measured_fraction_theta_full 0.999
_diffrn_measured_fraction_theta_max 0.999
_diffrn_measurement_device_type 'Bruker APEXII CCD'
_diffrn_measurement_method '\f and \w scans'
_diffrn_radiation_monochromator graphite
_diffrn_radiation_source 'fine-focus sealed tube'
_diffrn_radiation_type MoK\a
_diffrn_radiation_wavelength 0.71073
_diffrn_reflns_av_R_equivalents 0.0212
_diffrn_reflns_av_sigmaI/netI 0.0246
_diffrn_reflns_limit_h_max 15
_diffrn_reflns_limit_h_min -15
_diffrn_reflns_limit_k_max 12
_diffrn_reflns_limit_k_min -12
_diffrn_reflns_limit_l_max 20
_diffrn_reflns_limit_l_min -20
_diffrn_reflns_number 21170
_diffrn_reflns_theta_full 30.00
_diffrn_reflns_theta_max 30.00
_diffrn_reflns_theta_min 2.63
_diffrn_standards_decay_% 0
_exptl_absorpt_coefficient_mu 0.971
_exptl_absorpt_correction_T_max 0.75
_exptl_absorpt_correction_T_min 0.65
_exptl_absorpt_correction_type multi-scan
_exptl_absorpt_process_details '(<i>SADABS</i>; Bruker, 2008)'
_exptl_crystal_colour colourless
_exptl_crystal_density_diffrn 1.434
_exptl_crystal_density_method 'not measured'
_exptl_crystal_description block
_exptl_crystal_F_000 652
_exptl_crystal_size_max 0.45
_exptl_crystal_size_mid 0.22
_exptl_crystal_size_min 0.20
_refine_diff_density_max 0.354
_refine_diff_density_min -0.258
_refine_ls_abs_structure_details
;
Flack (1983), 4180 Friedel pairs, merohedral twin with twin proportions
refined
;
_refine_ls_abs_structure_Flack 0.410(4)
_refine_ls_extinction_method none
_refine_ls_goodness_of_fit_ref 1.017
_refine_ls_hydrogen_treatment constr
_refine_ls_matrix_type full
_refine_ls_number_parameters 334
_refine_ls_number_reflns 8422
_refine_ls_number_restraints 2
_refine_ls_restrained_S_all 1.017
_refine_ls_R_factor_all 0.0221
_refine_ls_R_factor_gt 0.0208
_refine_ls_shift/su_max 0.001
_refine_ls_shift/su_mean 0.000
_refine_ls_structure_factor_coef Fsqd
_refine_ls_weighting_details 'calc w=1/[\s^2^(Fo^2^)+(0.0327P)^2^+0.1922P] where P=(Fo^2^+2Fc^2^)/3'
_refine_ls_weighting_scheme calc
_refine_ls_wR_factor_gt 0.0537
_refine_ls_wR_factor_ref 0.0544
_reflns_number_gt 8187
_reflns_number_total 8422
_reflns_threshold_expression I>2\s(I)
_cod_data_source_file zs2038.cif
_cod_data_source_block I
_cod_original_sg_symbol_H-M 'P n'
_cod_database_code 2226754
_cod_database_fobs_code 2226754

loop_
_symmetry_equiv_pos_as_xyz
'x, y, z'
'x+1/2, -y, z+1/2'

loop_
_atom_site_type_symbol
_atom_site_label
_atom_site_fract_x
_atom_site_fract_y
_atom_site_fract_z
_atom_site_U_iso_or_equiv
_atom_site_adp_type
_atom_site_calc_flag
_atom_site_refinement_flags
_atom_site_occupancy
_atom_site_disorder_assembly
_atom_site_disorder_group
Cu Cu1 0.545130(11) 0.141471(15) 0.626623(10) 0.01477(4) Uani d . 1 . .
P P1 0.38719(3) 0.26283(4) 0.55383(2) 0.01685(6) Uani d . 1 . .
P P2 0.72626(3) 0.09024(3) 0.58123(2) 0.01465(6) Uani d . 1 . .
N N1 0.50957(10) 0.25486(12) 0.74483(8) 0.0155(2) Uani d . 1 . .
N N2 0.34515(12) 0.35253(13) 0.64884(8) 0.0209(2) Uani d . 1 . .
H H2N 0.2830 0.4129 0.6411 0.025 Uiso calc R 1 . .
N N3 0.54844(10) -0.07232(12) 0.67416(8) 0.0168(2) Uani d . 1 . .
N N4 0.74461(10) -0.07879(12) 0.62954(8) 0.0180(2) Uani d . 1 . .
H H4N 0.8145 -0.1241 0.6281 0.022 Uiso calc R 1 . .
C C1 0.40583(12) 0.33308(14) 0.73755(9) 0.0164(2) Uani d . 1 . .
C C2 0.36015(13) 0.39407(15) 0.81595(10) 0.0198(2) Uani d . 1 . .
H H2 0.2852 0.4459 0.8095 0.024 Uiso calc R 1 . .
C C3 0.42655(14) 0.37681(15) 0.90213(10) 0.0215(3) Uani d . 1 . .
H H3 0.3978 0.4173 0.9560 0.026 Uiso calc R 1 . .
C C4 0.53606(13) 0.29988(15) 0.91019(9) 0.0207(3) Uani d . 1 . .
H H4 0.5842 0.2893 0.9688 0.025 Uiso calc R 1 . .
C C5 0.57229(12) 0.23970(14) 0.83056(9) 0.0178(2) Uani d . 1 . .
H H5 0.6455 0.1844 0.8362 0.021 Uiso calc R 1 . .
C C6 0.24294(13) 0.18007(18) 0.50231(11) 0.0249(3) Uani d . 1 . .
H H6 0.1814 0.2584 0.4860 0.030 Uiso calc R 1 . .
C C7 0.26381(16) 0.0977(2) 0.41411(12) 0.0325(3) Uani d . 1 . .
H H7A 0.3187 0.0157 0.4304 0.049 Uiso calc R 1 . .
H H7B 0.3005 0.1629 0.3715 0.049 Uiso calc R 1 . .
H H7C 0.1856 0.0616 0.3836 0.049 Uiso calc R 1 . .
C C8 0.19540(16) 0.0774(3) 0.57232(13) 0.0435(5) Uani d . 1 . .
H H8A 0.2568 0.0027 0.5906 0.065 Uiso calc R 1 . .
H H8B 0.1201 0.0311 0.5439 0.065 Uiso calc R 1 . .
H H8C 0.1786 0.1321 0.6276 0.065 Uiso calc R 1 . .
C C9 0.41591(14) 0.40856(16) 0.47148(10) 0.0228(3) Uani d . 1 . .
H H9 0.4234 0.3609 0.4101 0.027 Uiso calc R 1 . .
C C10 0.53711(19) 0.4818(2) 0.50186(15) 0.0423(4) Uani d . 1 . .
H H10A 0.5560 0.5500 0.4535 0.063 Uiso calc R 1 . .
H H10B 0.6015 0.4082 0.5114 0.063 Uiso calc R 1 . .
H H10C 0.5322 0.5344 0.5603 0.063 Uiso calc R 1 . .
C C11 0.3130(2) 0.5190(3) 0.45456(15) 0.0473(5) Uani d . 1 . .
H H11A 0.3089 0.5764 0.5113 0.071 Uiso calc R 1 . .
H H11B 0.2354 0.4682 0.4383 0.071 Uiso calc R 1 . .
H H11C 0.3285 0.5835 0.4032 0.071 Uiso calc R 1 . .
C C12 0.65306(12) -0.14630(13) 0.67082(9) 0.0161(2) Uani d . 1 . .
C C13 0.67045(13) -0.28684(15) 0.70895(11) 0.0218(3) Uani d . 1 . .
H H13 0.7447 -0.3376 0.7055 0.026 Uiso calc R 1 . .
C C14 0.57773(14) -0.34880(15) 0.75124(12) 0.0269(3) Uani d . 1 . .
H H14 0.5874 -0.4432 0.7775 0.032 Uiso calc R 1 . .
C C15 0.46883(14) -0.27208(17) 0.75539(12) 0.0280(3) Uani d . 1 . .
H H15 0.4039 -0.3128 0.7846 0.034 Uiso calc R 1 . .
C C16 0.45880(13) -0.13615(15) 0.71590(11) 0.0220(3) Uani d . 1 . .
H H16 0.3848 -0.0843 0.7181 0.026 Uiso calc R 1 . .
C C17 0.87311(12) 0.17551(15) 0.62197(10) 0.0195(2) Uani d . 1 . .
H H17 0.9400 0.1074 0.6099 0.023 Uiso calc R 1 . .
C C18 0.88851(16) 0.31683(17) 0.56853(12) 0.0278(3) Uani d . 1 . .
H H18A 0.8217 0.3834 0.5778 0.042 Uiso calc R 1 . .
H H18B 0.8871 0.2955 0.5019 0.042 Uiso calc R 1 . .
H H18C 0.9666 0.3620 0.5918 0.042 Uiso calc R 1 . .
C C19 0.88143(15) 0.20342(19) 0.72714(10) 0.0278(3) Uani d . 1 . .
H H19A 0.9629 0.2401 0.7497 0.042 Uiso calc R 1 . .
H H19B 0.8667 0.1126 0.7594 0.042 Uiso calc R 1 . .
H H19C 0.8200 0.2754 0.7396 0.042 Uiso calc R 1 . .
C C20 0.73108(13) 0.05665(15) 0.45568(9) 0.0205(2) Uani d . 1 . .
H H20 0.7185 0.1517 0.4224 0.025 Uiso calc R 1 . .
C C21 0.62513(16) -0.0434(2) 0.41957(11) 0.0319(3) Uani d . 1 . .
H H21A 0.6225 -0.0543 0.3518 0.048 Uiso calc R 1 . .
H H21B 0.5482 -0.0012 0.4344 0.048 Uiso calc R 1 . .
H H21C 0.6369 -0.1387 0.4494 0.048 Uiso calc R 1 . .
C C22 0.85233(15) -0.00667(18) 0.43271(11) 0.0284(3) Uani d . 1 . .
H H22A 0.8741 -0.0907 0.4729 0.043 Uiso calc R 1 . .
H H22B 0.9163 0.0672 0.4434 0.043 Uiso calc R 1 . .
H H22C 0.8441 -0.0371 0.3672 0.043 Uiso calc R 1 . .
P P3 0.55962(3) 0.31567(4) 0.21299(3) 0.01976(7) Uani d . 1 . .
F F1 0.62918(10) 0.43352(14) 0.15595(8) 0.0398(3) Uani d . 1 . .
F F2 0.48767(9) 0.20025(11) 0.26926(7) 0.0333(2) Uani d . 1 . .
F F3 0.46624(12) 0.28652(18) 0.12151(7) 0.0542(4) Uani d . 1 . .
F F4 0.65102(12) 0.34760(14) 0.30470(9) 0.0516(4) Uani d . 1 . .
F F5 0.64776(15) 0.19392(16) 0.18453(16) 0.0785(6) Uani d . 1 . .
F F6 0.47085(12) 0.43906(12) 0.24247(9) 0.0434(3) Uani d . 1 . .

loop_
_atom_site_aniso_label
_atom_site_aniso_U_11
_atom_site_aniso_U_22
_atom_site_aniso_U_33
_atom_site_aniso_U_12
_atom_site_aniso_U_13
_atom_site_aniso_U_23
Cu1 0.01443(6) 0.01369(7) 0.01602(7) 0.00390(6) 0.00110(5) -0.00054(6)
P1 0.01635(13) 0.01949(15) 0.01425(13) 0.00588(12) -0.00017(11) -0.00045(12)
P2 0.01461(13) 0.01342(14) 0.01588(14) 0.00242(11) 0.00163(10) 0.00086(11)
N1 0.0170(5) 0.0150(5) 0.0149(5) 0.0012(4) 0.0026(4) 0.0010(4)
N2 0.0227(5) 0.0232(6) 0.0166(5) 0.0126(4) 0.0011(4) 0.0002(4)
N3 0.0160(5) 0.0143(5) 0.0201(5) 0.0010(4) 0.0017(4) -0.0007(4)
N4 0.0152(5) 0.0154(5) 0.0236(5) 0.0045(4) 0.0031(4) 0.0051(4)
C1 0.0191(6) 0.0135(5) 0.0166(6) 0.0022(4) 0.0026(4) 0.0003(4)
C2 0.0250(6) 0.0142(6) 0.0215(6) 0.0028(5) 0.0086(5) -0.0007(5)
C3 0.0300(7) 0.0174(6) 0.0184(6) -0.0044(5) 0.0088(5) -0.0032(5)
C4 0.0262(6) 0.0211(6) 0.0148(5) -0.0068(5) 0.0019(5) 0.0010(5)
C5 0.0181(5) 0.0168(6) 0.0181(6) -0.0018(4) 0.0009(4) 0.0024(4)
C6 0.0180(6) 0.0313(7) 0.0239(7) 0.0052(5) -0.0038(5) -0.0009(6)
C7 0.0363(8) 0.0344(8) 0.0256(7) -0.0071(7) -0.0008(6) -0.0060(6)
C8 0.0217(7) 0.0752(15) 0.0336(9) -0.0164(8) 0.0036(6) 0.0046(9)
C9 0.0270(7) 0.0248(7) 0.0162(6) 0.0058(5) 0.0010(5) 0.0019(5)
C10 0.0443(10) 0.0269(8) 0.0513(11) -0.0091(7) -0.0123(8) 0.0144(8)
C11 0.0472(11) 0.0484(12) 0.0475(11) 0.0239(9) 0.0106(9) 0.0275(9)
C12 0.0150(5) 0.0146(5) 0.0182(6) 0.0005(4) 0.0000(4) -0.0010(4)
C13 0.0204(6) 0.0139(6) 0.0304(7) 0.0019(5) 0.0007(5) 0.0021(5)
C14 0.0256(7) 0.0151(6) 0.0399(9) -0.0017(5) 0.0038(6) 0.0056(6)
C15 0.0242(7) 0.0209(7) 0.0406(8) -0.0029(5) 0.0105(6) 0.0057(6)
C16 0.0175(6) 0.0200(6) 0.0290(7) 0.0006(5) 0.0056(5) 0.0007(5)
C17 0.0178(6) 0.0192(6) 0.0216(6) -0.0013(5) 0.0020(5) 0.0007(5)
C18 0.0316(7) 0.0235(7) 0.0287(7) -0.0067(6) 0.0056(6) 0.0017(6)
C19 0.0268(7) 0.0336(8) 0.0217(7) -0.0065(6) -0.0034(5) -0.0007(6)
C20 0.0250(6) 0.0197(6) 0.0169(6) 0.0061(5) 0.0024(5) 0.0005(5)
C21 0.0324(8) 0.0368(9) 0.0251(7) 0.0005(7) -0.0024(6) -0.0088(6)
C22 0.0309(7) 0.0307(8) 0.0253(6) 0.0071(6) 0.0104(6) -0.0018(6)
P3 0.01635(14) 0.02039(15) 0.02286(16) -0.00373(12) 0.00365(12) -0.00201(13)
F1 0.0306(5) 0.0534(7) 0.0353(5) -0.0215(5) 0.0030(4) 0.0106(5)
F2 0.0329(5) 0.0303(5) 0.0366(5) -0.0113(4) 0.0039(4) 0.0085(4)
F3 0.0530(7) 0.0899(10) 0.0193(4) -0.0476(7) 0.0026(4) -0.0051(5)
F4 0.0451(7) 0.0571(8) 0.0453(7) -0.0261(6) -0.0252(5) 0.0224(6)
F5 0.0594(9) 0.0427(8) 0.1435(17) 0.0108(7) 0.0543(10) -0.0213(9)
F6 0.0505(6) 0.0329(6) 0.0500(6) 0.0158(5) 0.0188(5) 0.0059(5)

loop_
_atom_type_symbol
_atom_type_description
_atom_type_scat_dispersion_real
_atom_type_scat_dispersion_imag
_atom_type_scat_source
C C 0.0033 0.0016 'International Tables Vol C Tables 4.2.6.8 and 6.1.1.4'
H H 0.0000 0.0000 'International Tables Vol C Tables 4.2.6.8 and 6.1.1.4'
N N 0.0061 0.0033 'International Tables Vol C Tables 4.2.6.8 and 6.1.1.4'
F F 0.0171 0.0103 'International Tables Vol C Tables 4.2.6.8 and 6.1.1.4'
P P 0.1023 0.0942 'International Tables Vol C Tables 4.2.6.8 and 6.1.1.4'
Cu Cu 0.3201 1.2651 'International Tables Vol C Tables 4.2.6.8 and 6.1.1.4'

loop_
_geom_angle_atom_site_label_1
_geom_angle_atom_site_label_2
_geom_angle_atom_site_label_3
_geom_angle_site_symmetry_1
_geom_angle_site_symmetry_3
_geom_angle
_geom_angle_publ_flag
N1 Cu1 N3 . . 101.70(4) ?
N1 Cu1 P2 . . 127.66(3) ?
N3 Cu1 P2 . . 85.11(3) ?
N1 Cu1 P1 . . 85.53(3) ?
N3 Cu1 P1 . . 127.73(3) ?
P2 Cu1 P1 . . 130.374(15) ?
N2 P1 C6 . . 102.75(7) ?
N2 P1 C9 . . 104.34(7) ?
C6 P1 C9 . . 104.30(7) ?
N2 P1 Cu1 . . 97.78(4) ?
C6 P1 Cu1 . . 125.04(5) ?
C9 P1 Cu1 . . 119.02(5) ?
N4 P2 C17 . . 101.62(6) ?
N4 P2 C20 . . 103.42(6) ?
C17 P2 C20 . . 105.10(6) ?
N4 P2 Cu1 . . 98.10(4) ?
C17 P2 Cu1 . . 127.23(5) ?
C20 P2 Cu1 . . 117.04(5) ?
C1 N1 C5 . . 117.79(11) ?
C1 N1 Cu1 . . 116.49(9) ?
C5 N1 Cu1 . . 125.01(9) ?
C1 N2 P1 . . 122.07(9) ?
C1 N2 H2N . . 119.0 ?
P1 N2 H2N . . 119.0 ?
C12 N3 C16 . . 118.11(12) ?
C12 N3 Cu1 . . 116.65(9) ?
C16 N3 Cu1 . . 124.90(9) ?
C12 N4 P2 . . 121.95(9) ?
C12 N4 H4N . . 119.0 ?
P2 N4 H4N . . 119.0 ?
N1 C1 N2 . . 117.13(12) ?
N1 C1 C2 . . 122.14(12) ?
N2 C1 C2 . . 120.73(12) ?
C3 C2 C1 . . 118.48(13) ?
C3 C2 H2 . . 120.8 ?
C1 C2 H2 . . 120.8 ?
C2 C3 C4 . . 119.91(12) ?
C2 C3 H3 . . 120.0 ?
C4 C3 H3 . . 120.0 ?
C5 C4 C3 . . 117.96(13) ?
C5 C4 H4 . . 121.0 ?
C3 C4 H4 . . 121.0 ?
N1 C5 C4 . . 123.66(13) ?
N1 C5 H5 . . 118.2 ?
C4 C5 H5 . . 118.2 ?
C8 C6 C7 . . 110.05(15) ?
C8 C6 P1 . . 109.78(11) ?
C7 C6 P1 . . 109.61(11) ?
C8 C6 H6 . . 109.1 ?
C7 C6 H6 . . 109.1 ?
P1 C6 H6 . . 109.1 ?
C6 C7 H7A . . 109.5 ?
C6 C7 H7B . . 109.5 ?
H7A C7 H7B . . 109.5 ?
C6 C7 H7C . . 109.5 ?
H7A C7 H7C . . 109.5 ?
H7B C7 H7C . . 109.5 ?
C6 C8 H8A . . 109.5 ?
C6 C8 H8B . . 109.5 ?
H8A C8 H8B . . 109.5 ?
C6 C8 H8C . . 109.5 ?
H8A C8 H8C . . 109.5 ?
H8B C8 H8C . . 109.5 ?
C10 C9 C11 . . 111.42(16) ?
C10 C9 P1 . . 110.47(11) ?
C11 C9 P1 . . 114.10(12) ?
C10 C9 H9 . . 106.8 ?
C11 C9 H9 . . 106.8 ?
P1 C9 H9 . . 106.8 ?
C9 C10 H10A . . 109.5 ?
C9 C10 H10B . . 109.5 ?
H10A C10 H10B . . 109.5 ?
C9 C10 H10C . . 109.5 ?
H10A C10 H10C . . 109.5 ?
H10B C10 H10C . . 109.5 ?
C9 C11 H11A . . 109.5 ?
C9 C11 H11B . . 109.5 ?
H11A C11 H11B . . 109.5 ?
C9 C11 H11C . . 109.5 ?
H11A C11 H11C . . 109.5 ?
H11B C11 H11C . . 109.5 ?
N3 C12 N4 . . 117.49(12) ?
N3 C12 C13 . . 121.91(12) ?
N4 C12 C13 . . 120.59(12) ?
C14 C13 C12 . . 118.66(13) ?
C14 C13 H13 . . 120.7 ?
C12 C13 H13 . . 120.7 ?
C13 C14 C15 . . 119.73(13) ?
C13 C14 H14 . . 120.1 ?
C15 C14 H14 . . 120.1 ?
C16 C15 C14 . . 118.00(13) ?
C16 C15 H15 . . 121.0 ?
C14 C15 H15 . . 121.0 ?
N3 C16 C15 . . 123.59(13) ?
N3 C16 H16 . . 118.2 ?
C15 C16 H16 . . 118.2 ?
C19 C17 C18 . . 111.02(13) ?
C19 C17 P2 . . 109.74(10) ?
C18 C17 P2 . . 110.39(10) ?
C19 C17 H17 . . 108.5 ?
C18 C17 H17 . . 108.5 ?
P2 C17 H17 . . 108.5 ?
C17 C18 H18A . . 109.5 ?
C17 C18 H18B . . 109.5 ?
H18A C18 H18B . . 109.5 ?
C17 C18 H18C . . 109.5 ?
H18A C18 H18C . . 109.5 ?
H18B C18 H18C . . 109.5 ?
C17 C19 H19A . . 109.5 ?
C17 C19 H19B . . 109.5 ?
H19A C19 H19B . . 109.5 ?
C17 C19 H19C . . 109.5 ?
H19A C19 H19C . . 109.5 ?
H19B C19 H19C . . 109.5 ?
C22 C20 C21 . . 110.42(13) ?
C22 C20 P2 . . 113.76(10) ?
C21 C20 P2 . . 109.05(10) ?
C22 C20 H20 . . 107.8 ?
C21 C20 H20 . . 107.8 ?
P2 C20 H20 . . 107.8 ?
C20 C21 H21A . . 109.5 ?
C20 C21 H21B . . 109.5 ?
H21A C21 H21B . . 109.5 ?
C20 C21 H21C . . 109.5 ?
H21A C21 H21C . . 109.5 ?
H21B C21 H21C . . 109.5 ?
C20 C22 H22A . . 109.5 ?
C20 C22 H22B . . 109.5 ?
H22A C22 H22B . . 109.5 ?
C20 C22 H22C . . 109.5 ?
H22A C22 H22C . . 109.5 ?
H22B C22 H22C . . 109.5 ?
F5 P3 F6 . . 179.62(11) ?
F5 P3 F4 . . 89.87(10) ?
F6 P3 F4 . . 89.76(8) ?
F5 P3 F3 . . 91.33(10) ?
F6 P3 F3 . . 89.04(8) ?
F4 P3 F3 . . 178.79(9) ?
F5 P3 F2 . . 90.99(8) ?
F6 P3 F2 . . 88.94(6) ?
F4 P3 F2 . . 90.28(6) ?
F3 P3 F2 . . 89.83(6) ?
F5 P3 F1 . . 90.06(8) ?
F6 P3 F1 . . 90.01(7) ?
F4 P3 F1 . . 90.38(6) ?
F3 P3 F1 . . 89.49(6) ?
F2 P3 F1 . . 178.76(6) ?

loop_
_geom_bond_atom_site_label_1
_geom_bond_atom_site_label_2
_geom_bond_site_symmetry_2
_geom_bond_distance
_geom_bond_publ_flag
Cu1 N1 . 2.0763(11) ?
Cu1 N3 . 2.0845(12) ?
Cu1 P2 . 2.2257(4) ?
Cu1 P1 . 2.2277(4) ?
P1 N2 . 1.7107(12) ?
P1 C6 . 1.8415(16) ?
P1 C9 . 1.8446(15) ?
P2 N4 . 1.7084(12) ?
P2 C17 . 1.8347(14) ?
P2 C20 . 1.8446(14) ?
N1 C1 . 1.3464(16) ?
N1 C5 . 1.3521(16) ?
N2 C1 . 1.3850(17) ?
N2 H2N . 0.8800 ?
N3 C12 . 1.3464(16) ?
N3 C16 . 1.3516(18) ?
N4 C12 . 1.3795(17) ?
N4 H4N . 0.8800 ?
C1 C2 . 1.4080(18) ?
C2 C3 . 1.377(2) ?
C2 H2 . 0.9500 ?
C3 C4 . 1.394(2) ?
C3 H3 . 0.9500 ?
C4 C5 . 1.3766(19) ?
C4 H4 . 0.9500 ?
C5 H5 . 0.9500 ?
C6 C8 . 1.522(3) ?
C6 C7 . 1.522(2) ?
C6 H6 . 1.0000 ?
C7 H7A . 0.9800 ?
C7 H7B . 0.9800 ?
C7 H7C . 0.9800 ?
C8 H8A . 0.9800 ?
C8 H8B . 0.9800 ?
C8 H8C . 0.9800 ?
C9 C10 . 1.516(2) ?
C9 C11 . 1.523(2) ?
C9 H9 . 1.0000 ?
C10 H10A . 0.9800 ?
C10 H10B . 0.9800 ?
C10 H10C . 0.9800 ?
C11 H11A . 0.9800 ?
C11 H11B . 0.9800 ?
C11 H11C . 0.9800 ?
C12 C13 . 1.4112(18) ?
C13 C14 . 1.375(2) ?
C13 H13 . 0.9500 ?
C14 C15 . 1.401(2) ?
C14 H14 . 0.9500 ?
C15 C16 . 1.375(2) ?
C15 H15 . 0.9500 ?
C16 H16 . 0.9500 ?
C17 C19 . 1.531(2) ?
C17 C18 . 1.533(2) ?
C17 H17 . 1.0000 ?
C18 H18A . 0.9800 ?
C18 H18B . 0.9800 ?
C18 H18C . 0.9800 ?
C19 H19A . 0.9800 ?
C19 H19B . 0.9800 ?
C19 H19C . 0.9800 ?
C20 C22 . 1.531(2) ?
C20 C21 . 1.531(2) ?
C20 H20 . 1.0000 ?
C21 H21A . 0.9800 ?
C21 H21B . 0.9800 ?
C21 H21C . 0.9800 ?
C22 H22A . 0.9800 ?
C22 H22B . 0.9800 ?
C22 H22C . 0.9800 ?
P3 F5 . 1.5704(13) ?
P3 F6 . 1.5907(11) ?
P3 F4 . 1.5944(12) ?
P3 F3 . 1.5993(11) ?
P3 F2 . 1.6036(10) ?
P3 F1 . 1.6103(11) ?

loop_
_geom_hbond_atom_site_label_D
_geom_hbond_atom_site_label_H
_geom_hbond_atom_site_label_A
_geom_hbond_site_symmetry_A
_geom_hbond_distance_DH
_geom_hbond_distance_HA
_geom_hbond_distance_DA
_geom_hbond_angle_DHA
N2 H2N F1 2_465 0.88 2.24 3.1038(15) 167.3
N4 H4N F3 2 0.88 2.26 3.1185(16) 166.7
C2 H2 F4 2_465 0.95 2.41 3.306(2) 157.8
C20 H20 F4 . 1.00 2.53 3.502(2) 163.7

loop_
_geom_torsion_atom_site_label_1
_geom_torsion_atom_site_label_2
_geom_torsion_atom_site_label_3
_geom_torsion_atom_site_label_4
_geom_torsion_site_symmetry_1
_geom_torsion_site_symmetry_2
_geom_torsion_site_symmetry_3
_geom_torsion_site_symmetry_4
_geom_torsion
_geom_torsion_publ_flag
N1 Cu1 P1 N2 . . . . -3.58(6) ?
N3 Cu1 P1 N2 . . . . 97.77(6) ?
P2 Cu1 P1 N2 . . . . -141.14(5) ?
N1 Cu1 P1 C6 . . . . -115.16(7) ?
N3 Cu1 P1 C6 . . . . -13.82(8) ?
P2 Cu1 P1 C6 . . . . 107.27(6) ?
N1 Cu1 P1 C9 . . . . 107.62(6) ?
N3 Cu1 P1 C9 . . . . -151.03(7) ?
P2 Cu1 P1 C9 . . . . -29.94(6) ?
N1 Cu1 P2 N4 . . . . 94.55(6) ?
N3 Cu1 P2 N4 . . . . -6.47(5) ?
P1 Cu1 P2 N4 . . . . -143.64(4) ?
N1 Cu1 P2 C17 . . . . -16.78(7) ?
N3 Cu1 P2 C17 . . . . -117.80(7) ?
P1 Cu1 P2 C17 . . . . 105.03(6) ?
N1 Cu1 P2 C20 . . . . -155.83(6) ?
N3 Cu1 P2 C20 . . . . 103.16(6) ?
P1 Cu1 P2 C20 . . . . -34.02(6) ?
N3 Cu1 N1 C1 . . . . -118.85(9) ?
P2 Cu1 N1 C1 . . . . 148.29(8) ?
P1 Cu1 N1 C1 . . . . 8.79(9) ?
N3 Cu1 N1 C5 . . . . 51.21(11) ?
P2 Cu1 N1 C5 . . . . -41.64(12) ?
P1 Cu1 N1 C5 . . . . 178.85(11) ?
C6 P1 N2 C1 . . . . 127.56(12) ?
C9 P1 N2 C1 . . . . -123.82(12) ?
Cu1 P1 N2 C1 . . . . -1.12(12) ?
N1 Cu1 N3 C12 . . . . -120.07(10) ?
P2 Cu1 N3 C12 . . . . 7.42(9) ?
P1 Cu1 N3 C12 . . . . 146.52(8) ?
N1 Cu1 N3 C16 . . . . 53.13(12) ?
P2 Cu1 N3 C16 . . . . -179.38(11) ?
P1 Cu1 N3 C16 . . . . -40.29(13) ?
C17 P2 N4 C12 . . . . 137.45(11) ?
C20 P2 N4 C12 . . . . -113.74(11) ?
Cu1 P2 N4 C12 . . . . 6.67(11) ?
C5 N1 C1 N2 . . . . 177.49(12) ?
Cu1 N1 C1 N2 . . . . -11.70(15) ?
C5 N1 C1 C2 . . . . -2.08(19) ?
Cu1 N1 C1 C2 . . . . 168.72(10) ?
P1 N2 C1 N1 . . . . 8.39(18) ?
P1 N2 C1 C2 . . . . -172.03(11) ?
N1 C1 C2 C3 . . . . 2.3(2) ?
N2 C1 C2 C3 . . . . -177.28(13) ?
C1 C2 C3 C4 . . . . -0.2(2) ?
C2 C3 C4 C5 . . . . -1.8(2) ?
C1 N1 C5 C4 . . . . -0.2(2) ?
Cu1 N1 C5 C4 . . . . -170.10(10) ?
C3 C4 C5 N1 . . . . 2.1(2) ?
N2 P1 C6 C8 . . . . -60.40(14) ?
C9 P1 C6 C8 . . . . -169.05(13) ?
Cu1 P1 C6 C8 . . . . 48.75(14) ?
N2 P1 C6 C7 . . . . 178.60(11) ?
C9 P1 C6 C7 . . . . 69.95(13) ?
Cu1 P1 C6 C7 . . . . -72.24(13) ?
N2 P1 C9 C10 . . . . 75.95(13) ?
C6 P1 C9 C10 . . . . -176.57(13) ?
Cu1 P1 C9 C10 . . . . -31.59(14) ?
N2 P1 C9 C11 . . . . -50.50(15) ?
C6 P1 C9 C11 . . . . 56.98(15) ?
Cu1 P1 C9 C11 . . . . -158.05(13) ?
C16 N3 C12 N4 . . . . -178.83(12) ?
Cu1 N3 C12 N4 . . . . -5.15(16) ?
C16 N3 C12 C13 . . . . 0.3(2) ?
Cu1 N3 C12 C13 . . . . 173.97(10) ?
P2 N4 C12 N3 . . . . -1.76(17) ?
P2 N4 C12 C13 . . . . 179.10(11) ?
N3 C12 C13 C14 . . . . -0.5(2) ?
N4 C12 C13 C14 . . . . 178.60(14) ?
C12 C13 C14 C15 . . . . 0.1(2) ?
C13 C14 C15 C16 . . . . 0.4(2) ?
C12 N3 C16 C15 . . . . 0.3(2) ?
Cu1 N3 C16 C15 . . . . -172.84(12) ?
C14 C15 C16 N3 . . . . -0.6(3) ?
N4 P2 C17 C19 . . . . -70.36(11) ?
C20 P2 C17 C19 . . . . -177.88(10) ?
Cu1 P2 C17 C19 . . . . 39.33(12) ?
N4 P2 C17 C18 . . . . 166.96(10) ?
C20 P2 C17 C18 . . . . 59.45(12) ?
Cu1 P2 C17 C18 . . . . -83.34(11) ?
N4 P2 C20 C22 . . . . -62.05(12) ?
C17 P2 C20 C22 . . . . 44.15(12) ?
Cu1 P2 C20 C22 . . . . -168.57(9) ?
N4 P2 C20 C21 . . . . 61.68(11) ?
C17 P2 C20 C21 . . . . 167.88(10) ?
Cu1 P2 C20 C21 . . . . -44.84(11) ?
